data_7003201
loop_
_publ_author_name
'Raabe, Ines'
'Himmel, Daniel'
'M\"uller, Sonja'
'Trapp, Nils'
'Kaupp, Martin'
'Krossing, Ingo'

_publ_section_title
;
 Stable CI3+ salts and attempts to prepare CHI2+ and CH2I+
;
_journal_issue 7
_journal_name_full 'Dalton Transactions'
_journal_page_first 946
_journal_page_last 956
_journal_paper_doi 10.1039/b714271d
_journal_year 2008
_chemical_formula_moiety 'Ag1 C19 H6 I6 Al1 O4 F36'
_chemical_formula_sum 'C19 H6 Ag Al F36 I6 O4'
_chemical_formula_weight 1878.49
_chemical_name_systematic
;
?
;
_space_group_IT_number 14
_symmetry_cell_setting monoclinic
_symmetry_space_group_name_Hall '-P 2ybc'
_symmetry_space_group_name_H-M 'P 1 21/c 1'
_atom_sites_solution_hydrogens geom
_atom_sites_solution_primary direct
_atom_sites_solution_secondary difmap
_audit_creation_method SHELXL-97
_cell_angle_alpha 90.00
_cell_angle_beta 97.13(3)
_cell_angle_gamma 90.00
_cell_formula_units_Z 4
_cell_length_a 10.397(2)
_cell_length_b 14.727(3)
_cell_length_c 28.946(6)
_cell_measurement_reflns_used 24282
_cell_measurement_temperature 140(2)
_cell_measurement_theta_max 23.96
_cell_measurement_theta_min 6.81
_cell_volume 4397.8(16)
_computing_cell_refinement '<i>CELL</i> (STOE, 2003)'
_computing_data_collection '<i>XPOSE</i> (STOE, 2003)'
_computing_data_reduction '<i>XRED</i> (STOE, 2003)'
_computing_molecular_graphics '<i>Diamond 3.1</i> (Crystal Impact, 2006)'
_computing_publication_material '<i>SHELXL-97</i> (Sheldrick, 1997)'
_computing_structure_refinement '<i>SHELXL-97</i> (Sheldrick, 1997)'
_computing_structure_solution '<i>SHELXS-97</i> (Sheldrick, 1990)'
_diffrn_ambient_temperature 140(2)
_diffrn_measured_fraction_theta_full 0.940
_diffrn_measured_fraction_theta_max 0.940
_diffrn_measurement_device_type 'STOE IPDS II'
_diffrn_measurement_method \f-scans
_diffrn_radiation_monochromator graphite
_diffrn_radiation_source 'fine-focus sealed tube'
_diffrn_radiation_type MoK\a
_diffrn_radiation_wavelength 0.71073
_diffrn_reflns_av_R_equivalents 0.1675
_diffrn_reflns_av_sigmaI/netI 0.1022
_diffrn_reflns_limit_h_max 11
_diffrn_reflns_limit_h_min -11
_diffrn_reflns_limit_k_max 16
_diffrn_reflns_limit_k_min -16
_diffrn_reflns_limit_l_max 32
_diffrn_reflns_limit_l_min -32
_diffrn_reflns_number 24282
_diffrn_reflns_theta_full 23.96
_diffrn_reflns_theta_max 23.96
_diffrn_reflns_theta_min 6.81
_exptl_absorpt_coefficient_mu 4.873
_exptl_absorpt_correction_T_max 0.7779
_exptl_absorpt_correction_T_min 0.1589
_exptl_absorpt_correction_type numerical
_exptl_absorpt_process_details 'X-Shape (STOE)'
_exptl_crystal_colour colourless
_exptl_crystal_density_diffrn 2.837
_exptl_crystal_density_method 'not measured'
_exptl_crystal_description plate
_exptl_crystal_F_000 3416
_exptl_crystal_size_max 0.7
_exptl_crystal_size_mid 0.4
_exptl_crystal_size_min 0.2
_refine_diff_density_max 1.617
_refine_diff_density_min -2.174
_refine_diff_density_rms 0.249
_refine_ls_extinction_coef 0.0007(2)
_refine_ls_extinction_expression Fc^*^=kFc[1+0.001xFc^2^\l^3^/sin(2\q)]^-1/4^
_refine_ls_extinction_method SHELXL
_refine_ls_goodness_of_fit_ref 1.053
_refine_ls_hydrogen_treatment constr
_refine_ls_matrix_type full
_refine_ls_number_parameters 605
_refine_ls_number_reflns 6459
_refine_ls_number_restraints 0
_refine_ls_restrained_S_all 1.053
_refine_ls_R_factor_all 0.0794
_refine_ls_R_factor_gt 0.0720
_refine_ls_shift/su_max 0.001
_refine_ls_shift/su_mean 0.000
_refine_ls_structure_factor_coef Fsqd
_refine_ls_weighting_details 'calc w=1/[\s^2^(Fo^2^)+(0.1344P)^2^+0.0000P] where P=(Fo^2^+2Fc^2^)/3'
_refine_ls_weighting_scheme calc
_refine_ls_wR_factor_gt 0.1883
_refine_ls_wR_factor_ref 0.1980
_reflns_number_gt 5384
_reflns_number_total 6459
_reflns_threshold_expression >2sigma(I)
_cod_data_source_file b714271d.txt
_cod_data_source_block sonja2
_cod_original_cell_volume 4397.8(15)
_cod_original_sg_symbol_H-M 'P 21/c'
_cod_database_code 7003201

loop_
_symmetry_equiv_pos_as_xyz
'x, y, z'
'-x, y+1/2, -z+1/2'
'-x, -y, -z'
'x, -y-1/2, z-1/2'

loop_
_atom_site_label
_atom_site_type_symbol
_atom_site_fract_x
_atom_site_fract_y
_atom_site_fract_z
_atom_site_U_iso_or_equiv
_atom_site_adp_type
_atom_site_occupancy
_atom_site_symmetry_multiplicity
_atom_site_calc_flag
_atom_site_refinement_flags
_atom_site_disorder_assembly
_atom_site_disorder_group
I1 I 0.12155(7) 0.58800(5) 0.45928(3) 0.0584(3) Uani 1 1 d . . .
I3 I 0.12286(7) 0.59242(5) 0.30055(3) 0.0587(3) Uani 1 1 d . . .
I2 I -0.14269(7) 0.71533(4) 0.40452(3) 0.0558(3) Uani 1 1 d . . .
I6 I 0.17534(8) 0.90977(6) 0.44089(3) 0.0691(3) Uani 1 1 d . . .
I5 I 0.08485(9) 0.88991(5) 0.32063(2) 0.0653(3) Uani 1 1 d . . .
I4 I 0.40326(7) 0.67072(5) 0.37130(2) 0.0573(3) Uani 1 1 d . . .
Ag1 Ag 0.13284(13) 0.73068(7) 0.38184(5) 0.0969(5) Uani 1 1 d . . .
Al1 Al 1.4677(2) 0.72145(14) 0.13367(7) 0.0298(5) Uani 1 1 d . . .
F25 F 1.4559(6) 0.8927(4) 0.0079(2) 0.0591(15) Uani 1 1 d . . .
O2 O 1.5900(6) 0.7031(5) 0.1776(2) 0.0498(15) Uani 1 1 d . . .
F21 F 1.7656(7) 0.7144(4) 0.0181(2) 0.0701(18) Uani 1 1 d . . .
F24 F 1.5258(8) 0.6233(4) 0.0226(2) 0.0690(18) Uani 1 1 d . . .
F23 F 1.3726(7) 0.7197(5) 0.0122(2) 0.0710(18) Uani 1 1 d . . .
O1 O 1.4084(8) 0.6186(4) 0.1139(3) 0.0568(18) Uani 1 1 d . . .
F22 F 1.5260(8) 0.7238(4) -0.03146(19) 0.0701(18) Uani 1 1 d . . .
F26 F 1.6070(7) 0.9324(4) 0.0590(2) 0.0611(16) Uani 1 1 d . . .
F12 F 1.8688(9) 0.7141(8) 0.1860(3) 0.108(3) Uani 1 1 d . . .
O3 O 1.5209(6) 0.7774(4) 0.08725(19) 0.0375(13) Uani 1 1 d . . .
O4 O 1.3481(7) 0.7847(4) 0.1536(2) 0.0495(15) Uani 1 1 d . . .
F3 F 1.3161(8) 0.4835(4) 0.0454(2) 0.079(2) Uani 1 1 d . . .
C01 C -0.0799(11) 0.6165(7) 0.4551(4) 0.056(2) Uani 1 1 d . . .
H01A H -0.1281 0.5609 0.4478 0.067 Uiso 1 1 calc R . .
H01B H -0.0992 0.6375 0.4853 0.067 Uiso 1 1 calc R . .
F2 F 1.1729(7) 0.4477(4) 0.0893(3) 0.083(2) Uani 1 1 d . . .
F11 F 1.7459(11) 0.8440(6) 0.1725(3) 0.111(3) Uani 1 1 d . . .
C1 C 1.3537(9) 0.5371(5) 0.1234(3) 0.0404(19) Uani 1 1 d . . .
F6 F 1.5173(8) 0.4652(6) 0.1737(3) 0.087(2) Uani 1 1 d . . .
F1 F 1.1826(8) 0.5843(4) 0.0644(3) 0.076(2) Uani 1 1 d . . .
F20 F 1.7257(7) 0.6711(4) 0.0865(2) 0.0710(19) Uani 1 1 d . . .
F27 F 1.6519(6) 0.8801(4) -0.0061(2) 0.0641(16) Uani 1 1 d . . .
F19 F 1.7956(6) 0.8062(5) 0.0775(3) 0.0753(19) Uani 1 1 d . . .
F5 F 1.4050(8) 0.3798(4) 0.1244(3) 0.0730(19) Uani 1 1 d . . .
C5 C 1.6680(9) 0.7257(6) 0.2157(3) 0.042(2) Uani 1 1 d . . .
C12 C 1.5722(10) 0.8709(6) 0.0274(4) 0.048(2) Uani 1 1 d . . .
C3 C 1.4553(11) 0.4604(7) 0.1313(5) 0.064(3) Uani 1 1 d . . .
F10 F 1.8433(11) 0.8221(9) 0.2412(4) 0.141(5) Uani 1 1 d . . .
C11 C 1.4994(11) 0.7084(7) 0.0127(3) 0.052(2) Uani 1 1 d . . .
F4 F 1.5429(8) 0.4705(5) 0.1011(3) 0.087(2) Uani 1 1 d . . .
C6 C 1.785(2) 0.7749(17) 0.2040(5) 0.121(8) Uani 1 1 d . . .
C9 C 1.5772(9) 0.7740(5) 0.0478(3) 0.0380(18) Uani 1 1 d . . .
C10 C 1.7181(10) 0.7403(7) 0.0577(3) 0.050(2) Uani 1 1 d . . .
C2 C 1.2569(13) 0.5137(7) 0.0805(4) 0.068(3) Uani 1 1 d . . .
F36 F 1.3239(7) 0.9420(4) 0.0881(2) 0.0639(16) Uani 1 1 d . . .
F9 F 1.1684(7) 0.5891(4) 0.1563(3) 0.0659(17) Uani 1 1 d . . .
F30 F 1.1806(7) 0.7813(4) 0.2140(2) 0.0708(18) Uani 1 1 d . . .
F33 F 1.0694(7) 0.8925(4) 0.0947(3) 0.0739(19) Uani 1 1 d . . .
F32 F 1.1933(7) 0.7856(4) 0.0730(2) 0.0655(16) Uani 1 1 d . . .
F8 F 1.3471(7) 0.5893(4) 0.2000(2) 0.0660(16) Uani 1 1 d . . .
F31 F 1.0695(7) 0.7586(4) 0.1266(3) 0.0754(19) Uani 1 1 d . . .
F29 F 1.2890(9) 0.9071(5) 0.2244(3) 0.082(2) Uani 1 1 d . . .
F7 F 1.2512(7) 0.4628(4) 0.1822(3) 0.0736(19) Uani 1 1 d . . .
F15 F 1.6594(9) 0.7780(5) 0.2939(2) 0.087(2) Uani 1 1 d . . .
F35 F 1.4307(8) 0.9520(5) 0.1560(3) 0.085(2) Uani 1 1 d . . .
F34 F 1.2416(8) 1.0116(4) 0.1431(3) 0.082(2) Uani 1 1 d . . .
F14 F 1.4774(8) 0.7498(5) 0.2524(2) 0.0722(18) Uani 1 1 d . . .
F18 F 1.7450(8) 0.5745(5) 0.2116(3) 0.086(2) Uani 1 1 d . . .
F28 F 1.0892(8) 0.9074(5) 0.1908(3) 0.087(2) Uani 1 1 d . . .
F13 F 1.5867(11) 0.8684(5) 0.2351(3) 0.109(3) Uani 1 1 d . . .
F17 F 1.6088(9) 0.5995(5) 0.2615(3) 0.085(2) Uani 1 1 d . . .
C16 C 1.3147(11) 0.9396(7) 0.1331(4) 0.060(3) Uani 1 1 d . . .
C4 C 1.2791(11) 0.5442(6) 0.1659(4) 0.053(2) Uani 1 1 d . . .
F16 F 1.8107(9) 0.6427(7) 0.2738(3) 0.108(3) Uani 1 1 d . . .
C15 C 1.1449(11) 0.8208(7) 0.1099(4) 0.059(3) Uani 1 1 d . . .
C13 C 1.2578(9) 0.8498(6) 0.1474(3) 0.043(2) Uani 1 1 d . . .
C8 C 1.7118(14) 0.6326(9) 0.2414(5) 0.075(3) Uani 1 1 d . . .
C14 C 1.2018(13) 0.8591(9) 0.1957(4) 0.067(3) Uani 1 1 d . . .
C03 C 0.1311(11) 0.9785(8) 0.3768(4) 0.059(3) Uani 1 1 d . . .
H03A H 0.0586 1.0191 0.3788 0.070 Uiso 1 1 calc R . .
H03B H 0.2050 1.0153 0.3710 0.070 Uiso 1 1 calc R . .
C7 C 1.5900(17) 0.7817(8) 0.2510(4) 0.076(4) Uani 1 1 d . . .
C02 C 0.3263(13) 0.5829(12) 0.3166(6) 0.097(5) Uani 1 1 d . . .
H02A H 0.3663 0.5971 0.2890 0.117 Uiso 1 1 calc R . .
H02B H 0.3489 0.5208 0.3254 0.117 Uiso 1 1 calc R . .

loop_
_atom_site_aniso_label
_atom_site_aniso_U_11
_atom_site_aniso_U_22
_atom_site_aniso_U_33
_atom_site_aniso_U_23
_atom_site_aniso_U_13
_atom_site_aniso_U_12
I1 0.0460(5) 0.0803(5) 0.0496(5) 0.0134(3) 0.0089(3) 0.0028(3)
I3 0.0487(5) 0.0706(4) 0.0556(5) -0.0093(3) 0.0028(3) -0.0053(3)
I2 0.0594(5) 0.0521(4) 0.0566(5) 0.0093(3) 0.0102(3) 0.0060(3)
I6 0.0668(6) 0.0976(6) 0.0407(5) 0.0072(3) -0.0027(4) -0.0070(4)
I5 0.0837(6) 0.0739(5) 0.0384(4) -0.0027(3) 0.0075(4) -0.0147(3)
I4 0.0526(5) 0.0770(5) 0.0427(4) -0.0094(3) 0.0069(3) -0.0113(3)
Ag1 0.1168(10) 0.0710(6) 0.1191(10) 0.0291(6) 0.0797(9) 0.0199(5)
Al1 0.0327(14) 0.0381(11) 0.0186(11) 0.0015(8) 0.0033(9) -0.0026(9)
F25 0.057(4) 0.074(3) 0.048(3) 0.020(3) 0.011(3) 0.011(3)
O2 0.043(4) 0.082(4) 0.023(3) 0.000(3) 0.001(3) 0.009(3)
F21 0.066(5) 0.090(4) 0.061(4) 0.016(3) 0.035(3) 0.025(3)
F24 0.114(6) 0.050(3) 0.046(3) -0.011(3) 0.021(3) -0.004(3)
F23 0.061(5) 0.089(4) 0.061(4) -0.015(3) 0.000(3) -0.016(3)
O1 0.077(5) 0.050(3) 0.048(4) -0.007(3) 0.027(4) -0.026(3)
F22 0.102(5) 0.087(4) 0.022(3) -0.005(3) 0.011(3) -0.006(3)
F26 0.077(4) 0.053(3) 0.054(4) 0.003(3) 0.012(3) -0.020(3)
F12 0.061(6) 0.195(10) 0.072(5) -0.001(6) 0.028(4) -0.010(5)
O3 0.039(4) 0.050(3) 0.025(3) 0.007(2) 0.011(2) 0.000(2)
O4 0.047(4) 0.069(4) 0.035(3) 0.012(3) 0.013(3) 0.019(3)
F3 0.125(6) 0.070(4) 0.042(3) -0.021(3) 0.010(4) 0.001(4)
C01 0.048(6) 0.072(6) 0.051(6) -0.001(5) 0.017(5) -0.002(4)
F2 0.067(5) 0.070(4) 0.110(6) -0.022(4) 0.001(4) -0.022(3)
F11 0.164(9) 0.102(6) 0.068(5) 0.013(4) 0.017(5) -0.055(6)
C1 0.051(6) 0.037(4) 0.035(5) 0.003(3) 0.012(4) -0.009(3)
F6 0.079(5) 0.122(6) 0.056(4) 0.009(4) -0.011(4) 0.027(4)
F1 0.097(6) 0.070(4) 0.056(4) -0.004(3) -0.010(4) 0.012(3)
F20 0.071(5) 0.082(4) 0.064(4) 0.028(3) 0.023(3) 0.034(3)
F27 0.065(4) 0.077(3) 0.056(4) 0.026(3) 0.028(3) 0.001(3)
F19 0.031(4) 0.111(5) 0.081(5) 0.015(4) -0.003(3) -0.007(3)
F5 0.092(5) 0.049(3) 0.083(5) 0.008(3) 0.030(4) 0.012(3)
C5 0.048(6) 0.052(4) 0.025(4) -0.006(3) -0.003(4) 0.004(4)
C12 0.045(6) 0.056(5) 0.046(6) 0.016(4) 0.021(4) -0.003(4)
C3 0.050(7) 0.070(6) 0.075(8) 0.006(6) 0.023(6) -0.002(5)
F10 0.122(9) 0.211(11) 0.088(7) -0.028(7) 0.002(6) -0.104(8)
C11 0.057(7) 0.072(6) 0.028(5) 0.001(4) 0.013(4) -0.005(5)
F4 0.067(5) 0.099(5) 0.103(6) -0.011(4) 0.043(4) 0.002(4)
C6 0.118(16) 0.20(2) 0.044(7) 0.014(10) -0.014(9) -0.080(14)
C9 0.043(5) 0.051(4) 0.020(4) 0.004(3) 0.005(3) 0.004(3)
C10 0.046(6) 0.068(5) 0.037(5) 0.014(4) 0.008(4) 0.011(4)
C2 0.084(9) 0.058(6) 0.060(7) -0.007(5) 0.002(6) 0.006(5)
F36 0.071(4) 0.071(3) 0.051(4) 0.019(3) 0.017(3) 0.007(3)
F9 0.058(4) 0.061(3) 0.083(5) 0.003(3) 0.025(3) 0.007(3)
F30 0.083(5) 0.080(4) 0.058(4) 0.016(3) 0.039(4) 0.012(3)
F33 0.055(4) 0.075(4) 0.088(5) 0.014(4) -0.006(4) 0.016(3)
F32 0.085(5) 0.065(3) 0.043(3) -0.009(3) -0.003(3) 0.003(3)
F8 0.078(5) 0.090(4) 0.031(3) 0.000(3) 0.009(3) -0.013(3)
F31 0.055(4) 0.072(4) 0.098(5) 0.025(4) 0.005(4) -0.008(3)
F29 0.116(6) 0.085(4) 0.045(4) -0.014(3) 0.012(4) 0.006(4)
F7 0.080(5) 0.062(3) 0.086(5) 0.024(3) 0.037(4) -0.007(3)
F15 0.131(7) 0.099(5) 0.027(3) -0.020(3) -0.007(4) 0.002(4)
F35 0.072(5) 0.102(5) 0.075(5) 0.019(4) -0.014(4) -0.028(4)
F34 0.113(6) 0.055(3) 0.079(5) -0.002(3) 0.021(4) 0.007(3)
F14 0.068(5) 0.104(5) 0.048(4) 0.004(3) 0.019(3) 0.022(4)
F18 0.102(6) 0.083(4) 0.074(5) -0.013(4) 0.021(4) 0.039(4)
F28 0.090(6) 0.093(4) 0.091(6) 0.016(4) 0.056(5) 0.042(4)
F13 0.166(9) 0.075(5) 0.079(5) -0.025(4) -0.017(6) 0.047(5)
F17 0.092(6) 0.100(5) 0.066(5) 0.019(4) 0.013(4) -0.005(4)
C16 0.057(7) 0.064(6) 0.056(7) -0.008(5) 0.000(5) 0.006(5)
C4 0.055(7) 0.055(5) 0.051(6) 0.013(4) 0.012(5) -0.011(4)
F16 0.087(6) 0.156(8) 0.074(5) 0.015(5) -0.023(5) 0.050(5)
C15 0.049(7) 0.064(6) 0.063(7) 0.011(5) 0.008(5) 0.009(4)
C13 0.039(5) 0.054(4) 0.038(5) 0.004(4) 0.016(4) 0.011(4)
C8 0.077(9) 0.081(7) 0.071(8) -0.007(6) 0.022(7) 0.003(6)
C14 0.068(8) 0.091(8) 0.044(6) 0.002(6) 0.021(6) 0.010(6)
C03 0.052(7) 0.077(6) 0.043(6) -0.005(5) -0.008(5) 0.000(5)
C7 0.113(13) 0.077(7) 0.036(6) 0.007(5) -0.003(7) 0.003(7)
C02 0.050(8) 0.145(13) 0.097(12) -0.065(10) 0.006(7) -0.004(7)

loop_
_atom_type_symbol
_atom_type_description
_atom_type_scat_dispersion_real
_atom_type_scat_dispersion_imag
_atom_type_scat_source
C C 0.0033 0.0016 'International Tables Vol C Tables 4.2.6.8 and 6.1.1.4'
H H 0.0000 0.0000 'International Tables Vol C Tables 4.2.6.8 and 6.1.1.4'
O O 0.0106 0.0060 'International Tables Vol C Tables 4.2.6.8 and 6.1.1.4'
F F 0.0171 0.0103 'International Tables Vol C Tables 4.2.6.8 and 6.1.1.4'
Al Al 0.0645 0.0514 'International Tables Vol C Tables 4.2.6.8 and 6.1.1.4'
Ag Ag -0.8971 1.1015 'International Tables Vol C Tables 4.2.6.8 and 6.1.1.4'
I I -0.4742 1.8119 'International Tables Vol C Tables 4.2.6.8 and 6.1.1.4'

loop_
_geom_angle_atom_site_label_1
_geom_angle_atom_site_label_2
_geom_angle_atom_site_label_3
_geom_angle
_geom_angle_site_symmetry_1
_geom_angle_site_symmetry_3
_geom_angle_publ_flag
C01 I1 Ag1 87.2(3) . . ?
C02 I3 Ag1 86.5(4) . . ?
C01 I2 Ag1 89.0(3) . . ?
C03 I6 Ag1 85.6(3) . . ?
C03 I5 Ag1 91.4(3) . . ?
C02 I4 Ag1 89.1(4) . . ?
I5 Ag1 I4 105.33(4) . . ?
I5 Ag1 I2 95.50(4) . . ?
I4 Ag1 I2 157.68(4) . . ?
I5 Ag1 I1 163.91(4) . . ?
I4 Ag1 I1 89.66(4) . . ?
I2 Ag1 I1 70.67(3) . . ?
I5 Ag1 I3 94.54(5) . . ?
I4 Ag1 I3 70.92(4) . . ?
I2 Ag1 I3 99.91(5) . . ?
I1 Ag1 I3 95.93(4) . . ?
I5 Ag1 I6 70.18(3) . . ?
I4 Ag1 I6 103.42(5) . . ?
I2 Ag1 I6 91.01(4) . . ?
I1 Ag1 I6 101.05(5) . . ?
I3 Ag1 I6 162.12(4) . . ?
O2 Al1 O1 108.3(4) . . ?
O2 Al1 O4 109.9(3) . . ?
O1 Al1 O4 110.4(4) . . ?
O2 Al1 O3 112.1(3) . . ?
O1 Al1 O3 107.5(3) . . ?
O4 Al1 O3 108.6(3) . . ?
C5 O2 Al1 154.4(6) . . ?
C1 O1 Al1 148.4(6) . . ?
C9 O3 Al1 149.0(5) . . ?
C13 O4 Al1 150.7(6) . . ?
I2 C01 I1 113.2(5) . . ?
O1 C1 C4 111.4(7) . . ?
O1 C1 C2 106.2(8) . . ?
C4 C1 C2 108.5(9) . . ?
O1 C1 C3 112.2(8) . . ?
C4 C1 C3 109.6(8) . . ?
C2 C1 C3 108.8(8) . . ?
O2 C5 C6 111.4(9) . . ?
O2 C5 C8 106.3(8) . . ?
C6 C5 C8 109.3(13) . . ?
O2 C5 C7 110.6(9) . . ?
C6 C5 C7 112.6(13) . . ?
C8 C5 C7 106.3(8) . . ?
F26 C12 F25 107.0(8) . . ?
F26 C12 F27 106.9(7) . . ?
F25 C12 F27 106.2(8) . . ?
F26 C12 C9 112.4(8) . . ?
F25 C12 C9 112.2(7) . . ?
F27 C12 C9 111.8(8) . . ?
F5 C3 F6 109.5(10) . . ?
F5 C3 F4 107.0(9) . . ?
F6 C3 F4 107.8(10) . . ?
F5 C3 C1 113.0(9) . . ?
F6 C3 C1 110.2(9) . . ?
F4 C3 C1 109.2(9) . . ?
F24 C11 F23 107.7(8) . . ?
F24 C11 F22 107.7(8) . . ?
F23 C11 F22 106.7(9) . . ?
F24 C11 C9 112.0(8) . . ?
F23 C11 C9 111.4(8) . . ?
F22 C11 C9 111.1(8) . . ?
F10 C6 F11 102.1(17) . . ?
F10 C6 F12 112.6(18) . . ?
F11 C6 F12 111.7(13) . . ?
F10 C6 C5 111.4(14) . . ?
F11 C6 C5 109.0(16) . . ?
F12 C6 C5 109.7(16) . . ?
O3 C9 C10 110.9(7) . . ?
O3 C9 C12 106.9(7) . . ?
C10 C9 C12 110.9(7) . . ?
O3 C9 C11 109.4(7) . . ?
C10 C9 C11 109.2(8) . . ?
C12 C9 C11 109.6(7) . . ?
F20 C10 F19 107.8(8) . . ?
F20 C10 F21 108.5(8) . . ?
F19 C10 F21 107.4(9) . . ?
F20 C10 C9 110.5(8) . . ?
F19 C10 C9 110.7(8) . . ?
F21 C10 C9 111.7(8) . . ?
F3 C2 F1 107.2(10) . . ?
F3 C2 F2 106.0(9) . . ?
F1 C2 F2 105.4(10) . . ?
F3 C2 C1 112.0(10) . . ?
F1 C2 C1 113.4(8) . . ?
F2 C2 C1 112.3(10) . . ?
F35 C16 F36 108.7(10) . . ?
F35 C16 F34 106.6(9) . . ?
F36 C16 F34 107.6(9) . . ?
F35 C16 C13 110.3(9) . . ?
F36 C16 C13 111.6(8) . . ?
F34 C16 C13 111.9(10) . . ?
F8 C4 F9 106.1(9) . . ?
F8 C4 F7 108.0(9) . . ?
F9 C4 F7 107.6(8) . . ?
F8 C4 C1 110.8(8) . . ?
F9 C4 C1 112.1(9) . . ?
F7 C4 C1 112.0(8) . . ?
F31 C15 F32 108.6(9) . . ?
F31 C15 F33 108.1(9) . . ?
F32 C15 F33 107.5(9) . . ?
F31 C15 C13 111.3(9) . . ?
F32 C15 C13 109.6(9) . . ?
F33 C15 C13 111.7(9) . . ?
O4 C13 C16 111.6(8) . . ?
O4 C13 C15 110.7(8) . . ?
C16 C13 C15 109.5(8) . . ?
O4 C13 C14 105.8(8) . . ?
C16 C13 C14 111.2(8) . . ?
C15 C13 C14 108.0(9) . . ?
F18 C8 F16 107.6(12) . . ?
F18 C8 F17 109.6(11) . . ?
F16 C8 F17 108.8(12) . . ?
F18 C8 C5 110.0(11) . . ?
F16 C8 C5 112.8(10) . . ?
F17 C8 C5 108.1(10) . . ?
F30 C14 F29 110.3(10) . . ?
F30 C14 F28 108.5(10) . . ?
F29 C14 F28 107.0(10) . . ?
F30 C14 C13 112.6(9) . . ?
F29 C14 C13 107.2(9) . . ?
F28 C14 C13 111.0(9) . . ?
I5 C03 I6 112.8(5) . . ?
F14 C7 F13 112.1(13) . . ?
F14 C7 F15 110.1(11) . . ?
F13 C7 F15 109.7(10) . . ?
F14 C7 C5 111.7(10) . . ?
F13 C7 C5 105.1(10) . . ?
F15 C7 C5 107.9(11) . . ?
I3 C02 I4 113.4(6) . . ?

loop_
_geom_bond_atom_site_label_1
_geom_bond_atom_site_label_2
_geom_bond_distance
_geom_bond_site_symmetry_2
_geom_bond_publ_flag
I1 C01 2.125(11) . ?
I1 Ag1 3.0853(13) . ?
I3 C02 2.114(14) . ?
I3 Ag1 3.1037(16) . ?
I2 C01 2.110(11) . ?
I2 Ag1 3.0257(15) . ?
I6 C03 2.115(11) . ?
I6 Ag1 3.1442(16) . ?
I5 C03 2.093(11) . ?
I5 Ag1 2.9441(13) . ?
I4 C02 2.122(13) . ?
I4 Ag1 2.9984(14) . ?
Al1 O2 1.705(6) . ?
Al1 O1 1.707(6) . ?
Al1 O4 1.709(6) . ?
Al1 O3 1.725(6) . ?
F25 C12 1.310(12) . ?
O2 C5 1.327(11) . ?
F21 C10 1.358(12) . ?
F24 C11 1.308(12) . ?
F23 C11 1.327(13) . ?
O1 C1 1.371(10) . ?
F22 C11 1.360(11) . ?
F26 C12 1.306(12) . ?
F12 C6 1.40(3) . ?
O3 C9 1.348(10) . ?
O4 C13 1.339(11) . ?
F3 C2 1.328(14) . ?
F2 C2 1.353(15) . ?
F11 C6 1.39(2) . ?
C1 C4 1.537(13) . ?
C1 C2 1.539(15) . ?
C1 C3 1.544(14) . ?
F6 C3 1.314(15) . ?
F1 C2 1.343(13) . ?
F20 C10 1.312(11) . ?
F27 C12 1.360(11) . ?
F19 C10 1.343(13) . ?
F5 C3 1.301(13) . ?
C5 C6 1.49(2) . ?
C5 C8 1.600(16) . ?
C5 C7 1.609(17) . ?
C12 C9 1.542(12) . ?
C3 F4 1.347(13) . ?
F10 C6 1.360(19) . ?
C11 C9 1.554(13) . ?
C9 C10 1.539(14) . ?
F36 C16 1.318(14) . ?
F9 C4 1.327(13) . ?
F30 C14 1.292(14) . ?
F33 C15 1.357(12) . ?
F32 C15 1.340(14) . ?
F8 C4 1.318(13) . ?
F31 C15 1.334(13) . ?
F29 C14 1.352(16) . ?
F7 C4 1.332(11) . ?
F15 C7 1.359(14) . ?
F35 C16 1.315(13) . ?
F34 C16 1.357(13) . ?
F14 C7 1.267(17) . ?
F18 C8 1.292(15) . ?
F28 C14 1.363(14) . ?
F13 C7 1.355(15) . ?
F17 C8 1.370(16) . ?
C16 C13 1.526(15) . ?
F16 C8 1.310(17) . ?
C15 C13 1.556(15) . ?
C13 C14 1.586(13) . ?
